data_4344101
loop_
_publ_author_name
'Yoshinari, Nobuto'
'Li, Chan'
'Lee, Raeeun'
'Kuwamura, Naoto'
'Igashira-Kamiyama, Asako'
'Konno, Takumi'

_publ_section_title
;
 Chiral Scrambling and Independent Crystallization of d4, l4, and d2l2
 Isomers of an Au(I)4Co(III)2 Hexanuclear Complex with Mixed
 Penicillaminate and Bis(diphenylphosphino)ethane.
;
_journal_issue 18
_journal_name_full 'Inorganic chemistry'
_journal_page_first 8881
_journal_page_last 8883
_journal_paper_doi 10.1021/acs.inorgchem.5b01549
_journal_volume 54
_journal_year 2015
_chemical_formula_sum 'C72 H84 Au4 Co2 N6 O27 P4 S4'
_chemical_formula_weight 2623.29
_space_group_crystal_system triclinic
_space_group_IT_number 2
_space_group_name_Hall '-P 1'
_space_group_name_H-M_alt 'P -1'
_symmetry_space_group_name_Hall '-P 1'
_symmetry_space_group_name_H-M 'P -1'
_atom_sites_solution_hydrogens geom
_audit_creation_method SHELXL-2014/7
_cell_angle_alpha 90.535(6)
_cell_angle_beta 97.438(7)
_cell_angle_gamma 106.044(7)
_cell_formula_units_Z 2
_cell_length_a 12.7047(2)
_cell_length_b 16.0904(3)
_cell_length_c 25.6365(5)
_cell_measurement_reflns_used 16437
_cell_measurement_temperature 200(2)
_cell_measurement_theta_max 27.47
_cell_measurement_theta_min 3.02
_cell_volume 4988.6(3)
_computing_cell_refinement PROCESS-AUTO
_computing_data_collection PROCESS-AUTO
_computing_data_reduction CrystalStructure
_computing_molecular_graphics 'Yadokari-XG 2009 (Wakita Nemoto et al., 2009)'
_computing_publication_material 'Yadokari-XG 2009 (Wakita,Nemoto et al., 2009)'
_computing_structure_refinement 'SHELXL-2014 (Sheldrick, 2014)'
_computing_structure_solution 'SHELXS-97 (Sheldrick, 1990)'
_diffrn_ambient_temperature 200(2)
_diffrn_detector_area_resol_mean 10.00
_diffrn_measured_fraction_theta_full 0.997
_diffrn_measured_fraction_theta_max 0.988
_diffrn_measurement_device_type 'Rigaku R-AXIS VII'
_diffrn_measurement_method \w
_diffrn_radiation_monochromator graphite
_diffrn_radiation_source 'fine-focus sealed tube'
_diffrn_radiation_type MoK\a
_diffrn_radiation_wavelength 0.71075
_diffrn_reflns_av_R_equivalents 0.0414
_diffrn_reflns_av_unetI/netI 0.0893
_diffrn_reflns_laue_measured_fraction_full 0.997
_diffrn_reflns_laue_measured_fraction_max 0.988
_diffrn_reflns_limit_h_max 16
_diffrn_reflns_limit_h_min -16
_diffrn_reflns_limit_k_max 20
_diffrn_reflns_limit_k_min -20
_diffrn_reflns_limit_l_max 27
_diffrn_reflns_limit_l_min -33
_diffrn_reflns_number 40240
_diffrn_reflns_point_group_measured_fraction_full 0.997
_diffrn_reflns_point_group_measured_fraction_max 0.988
_diffrn_reflns_theta_full 25.242
_diffrn_reflns_theta_max 27.485
_diffrn_reflns_theta_min 3.022
_exptl_absorpt_coefficient_mu 6.401
_exptl_absorpt_correction_T_max 0.880
_exptl_absorpt_correction_T_min 0.534
_exptl_absorpt_correction_type multi-scan
_exptl_absorpt_process_details
;
    Higashi, T. (1995). Program for Absorption Correction.
    Rigaku Corporation, Tokyo, Japan.
;
_exptl_crystal_colour purple
_exptl_crystal_density_diffrn 1.746
_exptl_crystal_description platelet
_exptl_crystal_F_000 2536
_exptl_crystal_size_max 0.120
_exptl_crystal_size_mid 0.080
_exptl_crystal_size_min 0.020
_refine_diff_density_max 2.189
_refine_diff_density_min -1.559
_refine_diff_density_rms 0.220
_refine_ls_extinction_method none
_refine_ls_goodness_of_fit_ref 1.068
_refine_ls_hydrogen_treatment constr
_refine_ls_matrix_type full
_refine_ls_number_parameters 991
_refine_ls_number_reflns 22606
_refine_ls_number_restraints 28
_refine_ls_restrained_S_all 1.068
_refine_ls_R_factor_all 0.1233
_refine_ls_R_factor_gt 0.0766
_refine_ls_shift/su_max 0.000
_refine_ls_shift/su_mean 0.000
_refine_ls_structure_factor_coef Fsqd
_refine_ls_weighting_details 'w=1/[\s^2^(Fo^2^)+(0.0919P)^2^+42.7138P] where P=(Fo^2^+2Fc^2^)/3'
_refine_ls_weighting_scheme calc
_refine_ls_wR_factor_gt 0.1817
_refine_ls_wR_factor_ref 0.2063
_reflns_Friedel_coverage 0.000
_reflns_number_gt 15369
_reflns_number_total 22606
_reflns_threshold_expression 'I > 2\s(I)'
_cod_data_source_file ic5b01549_si_002.cif
_cod_data_source_block D2L2-[1](NO3)2
_cod_depositor_comments 'Adding full bibliography for 4344100--4344101.cif.'
_cod_original_cell_volume 4988.6(2)
_cod_database_code 4344101
_shelx_shelxl_version_number 2014/7
_shelx_space_group_comment
;
The symmetry employed for this shelxl refinement is uniquely defined
by the following loop, which should always be used as a source of
symmetry information in preference to the above space-group names.
They are only intended as comments.
;
_shelx_estimated_absorpt_t_min 0.514
_shelx_estimated_absorpt_t_max 0.883

loop_
_space_group_symop_operation_xyz
'x, y, z'
'-x, -y, -z'

loop_
_atom_site_label
_atom_site_type_symbol
_atom_site_fract_x
_atom_site_fract_y
_atom_site_fract_z
_atom_site_U_iso_or_equiv
_atom_site_adp_type
_atom_site_occupancy
_atom_site_site_symmetry_order
_atom_site_calc_flag
_atom_site_refinement_flags_posn
_atom_site_refinement_flags_adp
_atom_site_refinement_flags_occupancy
_atom_site_disorder_assembly
_atom_site_disorder_group
Au1 Au 0.19329(4) 0.10035(3) 0.55663(2) 0.03675(13) Uani 1 1 d . . . . .
Au2 Au 0.27347(4) 0.17121(3) 0.45093(2) 0.03534(13) Uani 1 1 d . . . . .
Au3 Au -0.14512(4) 0.17293(4) 0.06253(2) 0.04515(15) Uani 1 1 d . . . . .
Au4 Au -0.11571(5) 0.10397(4) -0.04805(2) 0.04882(15) Uani 1 1 d . . . . .
Co1 Co 0.38699(13) 0.31038(10) 0.56744(6) 0.0379(4) Uani 1 1 d . . . . .
Co2 Co -0.15820(16) 0.31186(12) -0.04771(7) 0.0495(5) Uani 1 1 d . . . . .
S1 S 0.2021(3) 0.2458(2) 0.56218(13) 0.0436(7) Uani 1 1 d . . . . .
S2 S 0.4252(2) 0.2089(2) 0.51652(13) 0.0396(7) Uani 1 1 d . . . . .
S3 S -0.2671(3) 0.2134(2) -0.00051(14) 0.0499(8) Uani 1 1 d . . . . .
S4 S -0.0176(3) 0.2490(2) -0.04340(15) 0.0535(9) Uani 1 1 d . . . . .
P1 P 0.1780(2) -0.0433(2) 0.54772(12) 0.0352(7) Uani 1 1 d . . . . .
P2 P 0.1328(2) 0.1394(2) 0.38388(12) 0.0360(7) Uani 1 1 d . . . . .
P3 P -0.0332(3) 0.1328(2) 0.12696(13) 0.0423(8) Uani 1 1 d . . . . .
P4 P -0.2083(3) -0.0383(2) -0.05193(13) 0.0452(8) Uani 1 1 d . . . . .
O1 O 0.4193(9) 0.2507(7) 0.6290(4) 0.063(3) Uani 1 1 d . . . . .
O2 O 0.3816(13) 0.2331(9) 0.7108(4) 0.107(5) Uani 1 1 d . . . . .
O3 O 0.3628(7) 0.3773(6) 0.5071(3) 0.045(2) Uani 1 1 d . . . . .
O4 O 0.4479(8) 0.4412(6) 0.4424(4) 0.054(2) Uani 1 1 d . . . . .
O5 O -0.0865(7) 0.3832(6) 0.0137(4) 0.051(2) Uani 1 1 d . . . . .
O6 O -0.1214(9) 0.4546(7) 0.0802(4) 0.063(3) Uani 1 1 d . . . . .
O7 O -0.2303(9) 0.2462(6) -0.1111(4) 0.061(3) Uani 1 1 d . . . . .
O8 O -0.1985(13) 0.2227(8) -0.1933(4) 0.101(5) Uani 1 1 d . . . . .
N1 N 0.3574(10) 0.3903(7) 0.6195(5) 0.057(3) Uani 1 1 d . . . . .
H1 H 0.4211 0.4269 0.6363 0.069 Uiso 1 1 calc R U . . .
H2 H 0.3128 0.4215 0.6043 0.069 Uiso 1 1 calc R U . . .
N2 N 0.5415(8) 0.3752(7) 0.5644(4) 0.049(3) Uani 1 1 d . . . . .
H3 H 0.5571 0.4300 0.5786 0.058 Uiso 1 1 calc R U . . .
H4 H 0.5891 0.3480 0.5815 0.058 Uiso 1 1 calc R U . . .
N3 N -0.2662(11) 0.3753(8) -0.0422(5) 0.069(4) Uani 1 1 d . . . . .
H5 H -0.2433 0.4293 -0.0545 0.083 Uiso 1 1 calc R U . . .
H6 H -0.3329 0.3469 -0.0606 0.083 Uiso 1 1 calc R U . . .
N4 N -0.0765(10) 0.3888(8) -0.0984(5) 0.058(3) Uani 1 1 d . . . . .
H7 H -0.1175 0.4221 -0.1143 0.070 Uiso 1 1 calc R U . . .
H8 H -0.0111 0.4237 -0.0821 0.070 Uiso 1 1 calc R U . . .
C1 C 0.1847(13) 0.2786(9) 0.6293(5) 0.059(4) Uani 1 1 d . . . . .
C2 C 0.3008(16) 0.3268(11) 0.6554(6) 0.073(5) Uani 1 1 d . . . . .
H9 H 0.2963 0.3574 0.6888 0.087 Uiso 1 1 calc R U . . .
C3 C 0.3723(17) 0.2662(12) 0.6670(7) 0.077(5) Uani 1 1 d . . . . .
C4 C 0.1148(15) 0.3396(11) 0.6231(7) 0.080(6) Uani 1 1 d . . . . .
H10 H 0.0403 0.3086 0.6063 0.121 Uiso 1 1 calc R U . . .
H11 H 0.1107 0.3637 0.6577 0.121 Uiso 1 1 calc R U . . .
H12 H 0.1476 0.3867 0.6010 0.121 Uiso 1 1 calc R U . . .
C5 C 0.1335(14) 0.2007(10) 0.6604(6) 0.070(5) Uani 1 1 d . . . . .
H13 H 0.1815 0.1621 0.6637 0.105 Uiso 1 1 calc R U . . .
H14 H 0.1256 0.2206 0.6955 0.105 Uiso 1 1 calc R U . . .
H15 H 0.0606 0.1693 0.6419 0.105 Uiso 1 1 calc R U . . .
C6 C 0.5425(11) 0.2821(8) 0.4873(6) 0.050(3) Uani 1 1 d . . . . .
C7 C 0.5461(10) 0.3749(8) 0.5071(5) 0.044(3) Uani 1 1 d . . . . .
H16 H 0.6155 0.4176 0.4994 0.053 Uiso 1 1 calc R U . . .
C8 C 0.4470(11) 0.4016(8) 0.4832(5) 0.041(3) Uani 1 1 d . . . . .
C9 C 0.5255(12) 0.2717(10) 0.4280(6) 0.063(4) Uani 1 1 d . . . . .
H17 H 0.4570 0.2853 0.4140 0.095 Uiso 1 1 calc R U . . .
H18 H 0.5881 0.3112 0.4141 0.095 Uiso 1 1 calc R U . . .
H19 H 0.5204 0.2119 0.4174 0.095 Uiso 1 1 calc R U . . .
C10 C 0.6476(12) 0.2612(11) 0.5087(7) 0.071(5) Uani 1 1 d . . . . .
H20 H 0.6588 0.2679 0.5472 0.106 Uiso 1 1 calc R U . . .
H21 H 0.6424 0.2014 0.4981 0.106 Uiso 1 1 calc R U . . .
H22 H 0.7101 0.3007 0.4948 0.106 Uiso 1 1 calc R U . . .
C11 C 0.0365(9) -0.1063(8) 0.5524(5) 0.035(3) Uani 1 1 d . . . . .
H23 H -0.0127 -0.1009 0.5201 0.042 Uiso 1 1 calc R U . . .
H24 H 0.0331 -0.1682 0.5558 0.042 Uiso 1 1 calc R U . . .
C12 C 0.0000(9) -0.0734(8) 0.5990(5) 0.038(3) Uani 1 1 d . . . . .
H25 H -0.0056 -0.0141 0.5926 0.045 Uiso 1 1 calc R U . . .
H26 H 0.0576 -0.0694 0.6297 0.045 Uiso 1 1 calc R U . . .
C13 C 0.2665(10) -0.0764(8) 0.5987(5) 0.040(3) Uani 1 1 d . . . . .
C14 C 0.3548(11) -0.0196(11) 0.6262(5) 0.054(4) Uani 1 1 d . . . . .
H27 H 0.3694 0.0404 0.6200 0.065 Uiso 1 1 calc R U . . .
C15 C 0.4258(12) -0.0483(12) 0.6640(6) 0.064(4) Uani 1 1 d . . . . .
H28 H 0.4890 -0.0079 0.6827 0.077 Uiso 1 1 calc R U . . .
C16 C 0.4044(14) -0.1335(14) 0.6737(6) 0.067(5) Uani 1 1 d . . . . .
H29 H 0.4530 -0.1525 0.6991 0.080 Uiso 1 1 calc R U . . .
C17 C 0.3142(14) -0.1920(13) 0.6476(6) 0.065(4) Uani 1 1 d . . . . .
H30 H 0.2975 -0.2513 0.6555 0.078 Uiso 1 1 calc R U . . .
C18 C 0.2466(12) -0.1636(11) 0.6090(6) 0.059(4) Uani 1 1 d . . . . .
H31 H 0.1856 -0.2046 0.5893 0.071 Uiso 1 1 calc R U . . .
C19 C 0.2165(11) -0.0723(9) 0.4860(5) 0.045(3) Uani 1 1 d . . . . .
C20 C 0.3219(11) -0.0262(8) 0.4749(5) 0.044(3) Uani 1 1 d . . . . .
H32 H 0.3700 0.0151 0.5002 0.053 Uiso 1 1 calc R U . . .
C21 C 0.3562(14) -0.0405(10) 0.4277(7) 0.066(4) Uani 1 1 d . . . . .
H33 H 0.4276 -0.0097 0.4203 0.079 Uiso 1 1 calc R U . . .
C22 C 0.2856(14) -0.0996(12) 0.3918(7) 0.068(5) Uani 1 1 d . . . . .
H34 H 0.3079 -0.1083 0.3587 0.081 Uiso 1 1 calc R U . . .
C23 C 0.1814(15) -0.1479(12) 0.4021(6) 0.073(5) Uani 1 1 d . . . . .
H35 H 0.1342 -0.1901 0.3770 0.088 Uiso 1 1 calc R U . . .
C24 C 0.1488(12) -0.1326(10) 0.4499(6) 0.057(4) Uani 1 1 d . . . . .
H36 H 0.0781 -0.1646 0.4576 0.069 Uiso 1 1 calc R U . . .
C25 C 0.1622(10) 0.0792(8) 0.3297(5) 0.037(3) Uani 1 1 d . . . . .
C26 C 0.2623(12) 0.1064(11) 0.3129(5) 0.061(4) Uani 1 1 d . . . . .
H37 H 0.3152 0.1566 0.3293 0.074 Uiso 1 1 calc R U . . .
C27 C 0.2889(13) 0.0618(12) 0.2717(6) 0.072(5) Uani 1 1 d . . . . .
H38 H 0.3582 0.0839 0.2594 0.086 Uiso 1 1 calc R U . . .
C28 C 0.2184(15) -0.0117(12) 0.2494(6) 0.070(5) Uani 1 1 d . . . . .
H39 H 0.2381 -0.0430 0.2224 0.084 Uiso 1 1 calc R U . . .
C29 C 0.1174(19) -0.0407(12) 0.2665(7) 0.093(7) Uani 1 1 d . . . . .
H40 H 0.0659 -0.0923 0.2510 0.111 Uiso 1 1 calc R U . . .
C30 C 0.0888(14) 0.0064(11) 0.3077(6) 0.077(5) Uani 1 1 d . . . . .
H41 H 0.0185 -0.0137 0.3193 0.092 Uiso 1 1 calc R U . . .
C31 C 0.1042(11) 0.2370(9) 0.3583(5) 0.043(3) Uani 1 1 d . . . . .
C32 C 0.1758(15) 0.3169(9) 0.3770(7) 0.074(5) Uani 1 1 d . . . . .
H42 H 0.2387 0.3217 0.4025 0.089 Uiso 1 1 calc R U . . .
C33 C 0.149(2) 0.3895(12) 0.3560(9) 0.104(7) Uani 1 1 d . . . . .
H43 H 0.1937 0.4449 0.3699 0.125 Uiso 1 1 calc R U . . .
C34 C 0.068(3) 0.3869(19) 0.3183(10) 0.126(9) Uani 1 1 d . . . . .
H44 H 0.0584 0.4384 0.3030 0.152 Uiso 1 1 calc R U . . .
C35 C -0.005(2) 0.3073(18) 0.3017(10) 0.131(10) Uani 1 1 d . . . . .
H45 H -0.0678 0.3044 0.2767 0.157 Uiso 1 1 calc R U . . .
C36 C 0.0143(15) 0.2287(11) 0.3216(6) 0.071(5) Uani 1 1 d . . . . .
H46 H -0.0339 0.1735 0.3097 0.085 Uiso 1 1 calc R U . . .
C37 C -0.3313(13) 0.2884(10) 0.0309(6) 0.058(4) Uani 1 1 d . . . . .
C38 C -0.2727(12) 0.3794(10) 0.0138(6) 0.056(4) Uani 1 1 d . . . . .
H47 H -0.3137 0.4217 0.0220 0.067 Uiso 1 1 calc R U . . .
C39 C -0.1515(12) 0.4106(10) 0.0402(6) 0.053(4) Uani 1 1 d . . . . .
C40 C -0.3136(14) 0.2827(10) 0.0912(6) 0.069(5) Uani 1 1 d . . . . .
H48 H -0.2342 0.3002 0.1041 0.103 Uiso 1 1 calc R U . . .
H49 H -0.3493 0.3212 0.1074 0.103 Uiso 1 1 calc R U . . .
H50 H -0.3461 0.2230 0.1005 0.103 Uiso 1 1 calc R U . . .
C41 C -0.4519(12) 0.2617(12) 0.0117(8) 0.079(5) Uani 1 1 d . . . . .
H51 H -0.4853 0.2038 0.0234 0.118 Uiso 1 1 calc R U . . .
H52 H -0.4864 0.3029 0.0258 0.118 Uiso 1 1 calc R U . . .
H53 H -0.4635 0.2609 -0.0269 0.118 Uiso 1 1 calc R U . . .
C42 C 0.0232(14) 0.2804(11) -0.1097(6) 0.070(5) Uani 1 1 d . . . . .
C43 C -0.0592(15) 0.3264(10) -0.1361(6) 0.072(5) Uani 1 1 d . . . . .
H54 H -0.0335 0.3553 -0.1684 0.086 Uiso 1 1 calc R U . . .
C44 C -0.1690(17) 0.2604(11) -0.1491(6) 0.076(5) Uani 1 1 d . . . . .
C45 C 0.0301(17) 0.2043(10) -0.1426(7) 0.082(6) Uani 1 1 d . . . . .
H55 H 0.0837 0.1776 -0.1238 0.123 Uiso 1 1 calc R U . . .
H56 H -0.0427 0.1617 -0.1489 0.123 Uiso 1 1 calc R U . . .
H57 H 0.0538 0.2242 -0.1763 0.123 Uiso 1 1 calc R U . . .
C46 C 0.1455(16) 0.3449(12) -0.0961(8) 0.099(7) Uani 1 1 d . . . . .
H58 H 0.1430 0.3950 -0.0747 0.148 Uiso 1 1 calc R U . . .
H59 H 0.1938 0.3146 -0.0764 0.148 Uiso 1 1 calc R U . . .
H60 H 0.1744 0.3647 -0.1288 0.148 Uiso 1 1 calc R U . . .
C47 C 0.0461(11) 0.0662(9) 0.1044(5) 0.050(3) Uani 1 1 d . . . . .
H61 H 0.0949 0.0542 0.1350 0.060 Uiso 1 1 calc R U . . .
H62 H -0.0054 0.0100 0.0903 0.060 Uiso 1 1 calc R U . . .
C48 C 0.1163(11) 0.1042(9) 0.0627(5) 0.050(3) Uani 1 1 d . . . . .
H63 H 0.1605 0.1640 0.0739 0.061 Uiso 1 1 calc R U . . .
H64 H 0.0681 0.1064 0.0294 0.061 Uiso 1 1 calc R U . . .
C49 C -0.1105(9) 0.0716(8) 0.1757(4) 0.038(3) Uani 1 1 d . . . . .
C50 C -0.1183(17) -0.0120(11) 0.1848(7) 0.090(7) Uani 1 1 d . . . . .
H65 H -0.0771 -0.0409 0.1665 0.108 Uiso 1 1 calc R U . . .
C51 C -0.1854(19) -0.0576(11) 0.2202(8) 0.096(7) Uani 1 1 d . . . . .
H66 H -0.1917 -0.1173 0.2241 0.115 Uiso 1 1 calc R U . . .
C52 C -0.2396(13) -0.0196(11) 0.2481(6) 0.063(4) Uani 1 1 d . . . . .
H67 H -0.2859 -0.0502 0.2719 0.076 Uiso 1 1 calc R U . . .
C53 C -0.2257(14) 0.0689(12) 0.2408(7) 0.076(5) Uani 1 1 d . . . . .
H68 H -0.2617 0.0992 0.2613 0.091 Uiso 1 1 calc R U . . .
C54 C -0.1636(14) 0.1124(12) 0.2059(7) 0.075(5) Uani 1 1 d . . . . .
H69 H -0.1566 0.1724 0.2023 0.090 Uiso 1 1 calc R U . . .
C55 C 0.0683(13) 0.2237(10) 0.1612(5) 0.054(4) Uani 1 1 d . . . . .
C56 C 0.072(2) 0.3010(13) 0.1458(8) 0.130(11) Uani 1 1 d . . . . .
H70 H 0.0227 0.3090 0.1163 0.156 Uiso 1 1 calc R U . . .
C57 C 0.151(3) 0.3740(15) 0.1739(12) 0.21(2) Uani 1 1 d . . . . .
H71 H 0.1531 0.4310 0.1636 0.254 Uiso 1 1 calc R U . . .
C58 C 0.222(3) 0.3615(16) 0.2155(10) 0.171(16) Uani 1 1 d . . . . .
H72 H 0.2728 0.4101 0.2348 0.205 Uiso 1 1 calc R U . . .
C59 C 0.2217(16) 0.2818(15) 0.2293(7) 0.092(6) Uani 1 1 d . . . . .
H73 H 0.2759 0.2740 0.2566 0.110 Uiso 1 1 calc R U . . .
C60 C 0.1422(13) 0.2093(12) 0.2040(6) 0.075(5) Uani 1 1 d . . . . .
H74 H 0.1381 0.1525 0.2153 0.090 Uiso 1 1 calc R U . . .
C61 C -0.2708(10) -0.0716(9) 0.0070(5) 0.046(3) Uani 1 1 d . . . . .
C62 C -0.2545(13) -0.1408(11) 0.0348(6) 0.063(4) Uani 1 1 d . . . . .
H75 H -0.2117 -0.1751 0.0228 0.075 Uiso 1 1 calc R U . . .
C63 C -0.3016(15) -0.1593(14) 0.0804(7) 0.083(6) Uani 1 1 d . . . . .
H76 H -0.2879 -0.2050 0.1009 0.099 Uiso 1 1 calc R U . . .
C64 C -0.3684(17) -0.1123(15) 0.0966(7) 0.095(7) Uani 1 1 d . . . . .
H77 H -0.4017 -0.1266 0.1277 0.114 Uiso 1 1 calc R U . . .
C65 C -0.3866(14) -0.0456(12) 0.0682(6) 0.071(5) Uani 1 1 d . . . . .
H78 H -0.4327 -0.0131 0.0791 0.085 Uiso 1 1 calc R U . . .
C66 C -0.3375(13) -0.0255(10) 0.0232(6) 0.058(4) Uani 1 1 d . . . . .
H79 H -0.3501 0.0210 0.0032 0.070 Uiso 1 1 calc R U . . .
C67 C -0.3219(12) -0.0707(12) -0.1045(6) 0.065(4) Uani 1 1 d . . . . .
C68 C -0.3703(13) -0.1556(12) -0.1203(6) 0.072(5) Uani 1 1 d . . . . .
H80 H -0.3421 -0.2001 -0.1052 0.087 Uiso 1 1 calc R U . . .
C69 C -0.4635(17) -0.1753(18) -0.1596(9) 0.112(9) Uani 1 1 d . . . . .
H81 H -0.4993 -0.2338 -0.1710 0.135 Uiso 1 1 calc R U . . .
C70 C -0.5025(19) -0.109(3) -0.1814(7) 0.119(11) Uani 1 1 d . . . . .
H82 H -0.5652 -0.1227 -0.2079 0.143 Uiso 1 1 calc R U . . .
C71 C -0.4548(18) -0.028(2) -0.1663(8) 0.108(9) Uani 1 1 d . . . . .
H83 H -0.4832 0.0166 -0.1818 0.129 Uiso 1 1 calc R U . . .
C72 C -0.3629(14) -0.0053(14) -0.1276(6) 0.077(5) Uani 1 1 d . . . . .
H84 H -0.3283 0.0537 -0.1169 0.092 Uiso 1 1 calc R U . . .
N5A N 0.753(2) 0.4209(18) 0.7856(11) 0.186(7) Uiso 0.5 1 d D . P A 1
O9A O 0.673(3) 0.406(3) 0.7509(12) 0.186(7) Uiso 0.5 1 d D . P A 1
O10A O 0.846(3) 0.438(3) 0.7741(14) 0.186(7) Uiso 0.5 1 d D . P A 1
O11 O 0.7370(19) 0.4211(15) 0.8325(9) 0.186(7) Uiso 1 1 d D . . . .
N5B N 0.587(3) 0.462(3) 0.6790(15) 0.261(15) Uiso 0.5 1 d D . P B 2
O12B O 0.646(5) 0.433(4) 0.658(2) 0.261(15) Uiso 0.5 1 d D . P B 2
O13B O 0.553(5) 0.431(4) 0.7168(19) 0.261(15) Uiso 0.5 1 d D . P B 2
O14B O 0.564(5) 0.524(3) 0.664(2) 0.261(15) Uiso 0.5 1 d D . P B 2
N6A N 0.217(3) 0.5613(19) 0.6086(13) 0.197(11) Uiso 0.5 1 d D . P C 1
O12A O 0.131(3) 0.566(3) 0.5825(16) 0.197(11) Uiso 0.5 1 d D . P C 1
O13A O 0.289(3) 0.544(3) 0.5875(15) 0.197(11) Uiso 0.5 1 d D . P C 1
O14A O 0.228(4) 0.569(3) 0.6580(13) 0.197(11) Uiso 0.5 1 d D . P C 1
N6B N 0.330(3) 0.364(3) 0.0570(16) 0.268(16) Uiso 0.5 1 d D . P D 2
O15B O 0.248(4) 0.316(3) 0.039(2) 0.268(16) Uiso 0.5 1 d D . P D 2
O16B O 0.375(5) 0.355(4) 0.1000(18) 0.268(16) Uiso 0.5 1 d D . P D 2
O17B O 0.376(5) 0.424(3) 0.033(2) 0.268(16) Uiso 0.5 1 d D . P D 2
O18 O 0.1837(10) 0.4497(8) 0.4955(5) 0.081(3) Uiso 1 1 d . . . . .
O19 O 0.1027(14) 0.5691(11) 0.4343(6) 0.122(5) Uiso 1 1 d . . . . .
O20 O 0.0414(12) 0.6666(9) 0.5169(5) 0.100(4) Uiso 1 1 d . . . . .
O21 O 0.1444(11) 0.4477(8) 0.0443(5) 0.087(4) Uiso 1 1 d . . . . .
O22 O 0.312(2) 0.2841(16) 0.7970(9) 0.189(9) Uiso 1 1 d . . . . .
O23 O 0.0798(18) 0.7203(14) 0.2767(8) 0.161(7) Uiso 1 1 d . . . . .
O24 O 0.4547(16) 0.6879(13) 0.1335(8) 0.148(7) Uiso 1 1 d . . . . .
O25 O 0.580(3) 0.176(3) 0.7147(16) 0.34(2) Uiso 1 1 d . . . . .
O26 O 0.262(3) 0.685(2) 0.7662(13) 0.269(15) Uiso 1 1 d . . . . .
O27 O 0.127(3) 0.380(2) 0.7589(13) 0.278(15) Uiso 1 1 d . . . . .
O28 O -0.079(3) 0.447(3) 0.1966(15) 0.314(18) Uiso 1 1 d . . . . .
O29A O 0.244(2) 0.6460(17) 0.3521(10) 0.088(7) Uiso 0.5 1 d . . P E 1
O30A O 0.424(5) 0.440(4) -0.038(2) 0.22(2) Uiso 0.5 1 d . . P F 1
O31A O 0.545(3) 0.628(2) 0.6783(12) 0.110(9) Uiso 0.5 1 d . . P G 1

loop_
_atom_site_aniso_label
_atom_site_aniso_U_11
_atom_site_aniso_U_22
_atom_site_aniso_U_33
_atom_site_aniso_U_23
_atom_site_aniso_U_13
_atom_site_aniso_U_12
Au1 0.0320(2) 0.0360(3) 0.0382(3) -0.00503(19) 0.00842(19) 0.00130(19)
Au2 0.0292(2) 0.0380(3) 0.0355(3) -0.00530(19) 0.00700(18) 0.00301(19)
Au3 0.0428(3) 0.0544(3) 0.0371(3) -0.0022(2) 0.0083(2) 0.0105(2)
Au4 0.0506(3) 0.0487(3) 0.0453(3) -0.0036(2) 0.0150(2) 0.0074(2)
Co1 0.0362(9) 0.0330(9) 0.0382(9) -0.0046(7) 0.0027(7) 0.0005(7)
Co2 0.0515(11) 0.0466(11) 0.0444(10) -0.0048(8) 0.0078(8) 0.0035(9)
S1 0.0466(18) 0.0369(17) 0.0442(18) -0.0035(14) 0.0128(14) 0.0038(14)
S2 0.0323(15) 0.0336(16) 0.0479(18) -0.0034(13) 0.0022(13) 0.0025(12)
S3 0.0461(19) 0.051(2) 0.0465(19) -0.0031(15) 0.0021(15) 0.0059(16)
S4 0.053(2) 0.050(2) 0.054(2) -0.0076(16) 0.0189(17) 0.0055(16)
P1 0.0279(15) 0.0390(18) 0.0377(17) 0.0003(13) 0.0102(13) 0.0052(13)
P2 0.0291(15) 0.0418(18) 0.0328(16) -0.0032(13) 0.0082(12) 0.0012(13)
P3 0.0428(18) 0.050(2) 0.0345(17) -0.0001(14) 0.0111(14) 0.0117(15)
P4 0.0413(18) 0.053(2) 0.0387(18) -0.0075(15) 0.0140(15) 0.0064(16)
O1 0.060(6) 0.067(7) 0.050(6) 0.005(5) -0.003(5) 0.004(5)
O2 0.156(14) 0.096(10) 0.043(7) 0.021(7) 0.001(8) -0.003(9)
O3 0.033(5) 0.046(5) 0.052(5) 0.005(4) 0.010(4) 0.005(4)
O4 0.061(6) 0.044(6) 0.053(6) 0.000(5) 0.008(5) 0.006(5)
O5 0.042(5) 0.054(6) 0.053(6) -0.011(4) 0.012(4) 0.002(4)
O6 0.069(7) 0.057(6) 0.059(6) -0.009(5) 0.013(5) 0.008(5)
O7 0.075(7) 0.045(6) 0.049(6) 0.004(4) 0.006(5) -0.006(5)
O8 0.163(14) 0.070(8) 0.050(7) -0.008(6) 0.023(8) -0.005(8)
N1 0.056(7) 0.039(7) 0.065(8) -0.003(6) 0.004(6) -0.005(5)
N2 0.032(5) 0.041(6) 0.067(8) -0.011(5) 0.000(5) 0.003(5)
N3 0.068(9) 0.053(8) 0.080(10) 0.003(7) 0.012(7) 0.006(7)
N4 0.064(8) 0.050(7) 0.056(7) -0.009(6) 0.014(6) 0.005(6)
C1 0.078(10) 0.049(8) 0.047(8) -0.027(7) 0.029(7) 0.004(7)
C2 0.104(14) 0.059(10) 0.043(8) -0.016(7) 0.021(9) -0.002(10)
C3 0.093(14) 0.065(11) 0.045(10) -0.007(8) -0.016(9) -0.011(10)
C4 0.103(14) 0.064(11) 0.085(12) -0.020(9) 0.065(11) 0.016(10)
C5 0.076(11) 0.053(9) 0.058(9) -0.005(7) 0.016(8) -0.020(8)
C6 0.038(7) 0.027(7) 0.081(10) -0.003(6) 0.013(7) -0.001(5)
C7 0.030(6) 0.038(7) 0.062(9) -0.001(6) 0.021(6) -0.004(5)
C8 0.056(8) 0.030(7) 0.033(7) -0.003(5) 0.004(6) 0.008(6)
C9 0.050(9) 0.066(10) 0.063(10) -0.013(8) 0.020(7) -0.007(7)
C10 0.039(8) 0.070(11) 0.103(13) -0.017(9) 0.014(8) 0.014(8)
C11 0.022(5) 0.041(7) 0.042(7) 0.008(5) 0.011(5) 0.006(5)
C12 0.024(6) 0.037(7) 0.048(7) -0.004(5) 0.005(5) 0.002(5)
C13 0.031(6) 0.041(7) 0.050(8) 0.002(6) 0.008(5) 0.013(5)
C14 0.037(7) 0.072(10) 0.054(9) 0.009(7) 0.012(6) 0.014(7)
C15 0.037(8) 0.093(13) 0.056(9) -0.014(9) 0.001(7) 0.010(8)
C16 0.062(10) 0.114(16) 0.042(8) 0.023(9) 0.015(8) 0.051(11)
C17 0.061(10) 0.095(13) 0.052(9) 0.015(9) 0.015(8) 0.042(10)
C18 0.047(8) 0.084(12) 0.056(9) 0.014(8) 0.013(7) 0.031(8)
C19 0.051(8) 0.059(9) 0.031(6) -0.006(6) 0.011(6) 0.023(7)
C20 0.041(7) 0.044(8) 0.051(8) -0.002(6) 0.020(6) 0.013(6)
C21 0.071(11) 0.059(10) 0.075(11) 0.011(8) 0.042(9) 0.016(8)
C22 0.077(12) 0.084(12) 0.059(10) 0.006(9) 0.032(9) 0.040(10)
C23 0.075(11) 0.100(14) 0.043(9) -0.023(8) 0.015(8) 0.019(10)
C24 0.047(8) 0.069(10) 0.054(9) -0.015(7) 0.019(7) 0.007(7)
C25 0.033(6) 0.043(7) 0.034(6) 0.000(5) 0.009(5) 0.006(5)
C26 0.044(8) 0.094(12) 0.043(8) -0.015(8) 0.006(6) 0.014(8)
C27 0.056(9) 0.109(14) 0.056(10) -0.011(9) 0.030(8) 0.022(10)
C28 0.079(12) 0.089(13) 0.049(9) -0.017(9) 0.031(9) 0.026(10)
C29 0.130(18) 0.075(13) 0.062(11) -0.032(9) 0.030(11) 0.003(12)
C30 0.074(11) 0.092(13) 0.053(9) -0.020(9) 0.049(8) -0.013(9)
C31 0.044(7) 0.053(8) 0.036(7) 0.007(6) 0.017(6) 0.012(6)
C32 0.085(12) 0.032(8) 0.092(13) -0.005(8) -0.010(10) 0.006(8)
C33 0.131(19) 0.037(10) 0.128(18) 0.006(11) -0.021(15) 0.016(11)
C34 0.16(3) 0.12(2) 0.112(19) 0.038(17) -0.006(19) 0.07(2)
C35 0.12(2) 0.12(2) 0.13(2) 0.025(17) -0.061(16) 0.019(17)
C36 0.081(12) 0.064(11) 0.063(10) 0.021(8) -0.004(9) 0.016(9)
C37 0.063(9) 0.053(9) 0.061(9) 0.003(7) 0.024(8) 0.015(7)
C38 0.053(9) 0.058(9) 0.057(9) -0.001(7) 0.029(7) 0.006(7)
C39 0.058(9) 0.056(9) 0.045(8) -0.004(7) 0.008(7) 0.013(7)
C40 0.082(12) 0.060(10) 0.067(10) -0.009(8) 0.037(9) 0.014(9)
C41 0.038(8) 0.093(13) 0.103(14) 0.003(11) 0.015(9) 0.013(9)
C42 0.066(10) 0.078(11) 0.057(9) -0.016(8) 0.048(8) -0.011(9)
C43 0.094(13) 0.054(10) 0.049(9) -0.005(7) 0.031(9) -0.019(9)
C44 0.116(15) 0.065(11) 0.035(8) -0.008(7) 0.000(9) 0.008(10)
C45 0.116(16) 0.055(10) 0.074(11) -0.006(8) 0.054(11) 0.002(10)
C46 0.097(15) 0.075(13) 0.113(16) -0.031(11) 0.066(13) -0.015(11)
C47 0.045(8) 0.058(9) 0.048(8) -0.003(6) 0.021(6) 0.012(7)
C48 0.051(8) 0.061(9) 0.040(7) 0.000(6) 0.022(6) 0.011(7)
C49 0.030(6) 0.054(8) 0.032(6) -0.006(5) 0.008(5) 0.013(5)
C50 0.137(18) 0.067(12) 0.098(14) 0.029(10) 0.089(14) 0.049(12)
C51 0.17(2) 0.042(10) 0.097(14) 0.021(9) 0.071(15) 0.034(12)
C52 0.065(10) 0.075(11) 0.050(9) -0.004(8) 0.033(8) 0.010(8)
C53 0.081(12) 0.088(13) 0.077(11) -0.003(10) 0.057(10) 0.034(10)
C54 0.079(12) 0.078(12) 0.086(12) 0.014(9) 0.057(10) 0.032(10)
C55 0.063(9) 0.053(9) 0.036(7) 0.001(6) -0.002(7) 0.003(7)
C56 0.19(3) 0.066(14) 0.086(15) 0.025(11) -0.056(16) -0.009(15)
C57 0.27(4) 0.064(15) 0.19(3) 0.028(17) -0.14(3) -0.07(2)
C58 0.20(3) 0.080(16) 0.13(2) 0.026(15) -0.11(2) -0.065(17)
C59 0.083(13) 0.114(17) 0.051(10) 0.001(10) -0.024(9) -0.004(12)
C60 0.059(10) 0.081(12) 0.063(10) -0.006(9) 0.002(8) -0.014(9)
C61 0.037(7) 0.057(9) 0.041(7) -0.002(6) 0.012(6) 0.006(6)
C62 0.064(10) 0.070(11) 0.064(10) 0.004(8) 0.033(8) 0.025(8)
C63 0.077(12) 0.114(16) 0.073(12) 0.037(11) 0.035(10) 0.041(12)
C64 0.099(15) 0.123(18) 0.068(12) -0.002(12) 0.066(11) 0.014(13)
C65 0.073(11) 0.082(12) 0.063(10) 0.010(9) 0.049(9) 0.012(9)
C66 0.070(10) 0.054(9) 0.055(9) -0.001(7) 0.034(8) 0.014(8)
C67 0.042(8) 0.100(13) 0.049(9) -0.002(9) 0.012(7) 0.011(9)
C68 0.057(10) 0.088(13) 0.060(10) -0.030(9) 0.010(8) 0.000(9)
C69 0.057(12) 0.15(2) 0.090(16) -0.046(15) 0.017(11) -0.040(13)
C70 0.073(14) 0.26(4) 0.024(9) -0.022(15) 0.002(9) 0.04(2)
C71 0.079(15) 0.21(3) 0.055(12) -0.018(15) 0.005(11) 0.074(18)
C72 0.061(10) 0.124(16) 0.057(10) -0.014(10) 0.009(8) 0.045(11)

loop_
_atom_type_symbol
_atom_type_description
_atom_type_scat_dispersion_real
_atom_type_scat_dispersion_imag
_atom_type_scat_source
Au Au -2.0133 8.8022 'International Tables Vol C Tables 4.2.6.8 and 6.1.1.4'
Co Co 0.3494 0.9721 'International Tables Vol C Tables 4.2.6.8 and 6.1.1.4'
C C 0.0033 0.0016 'International Tables Vol C Tables 4.2.6.8 and 6.1.1.4'
H H 0.0000 0.0000 'International Tables Vol C Tables 4.2.6.8 and 6.1.1.4'
N N 0.0061 0.0033 'International Tables Vol C Tables 4.2.6.8 and 6.1.1.4'
O O 0.0106 0.0060 'International Tables Vol C Tables 4.2.6.8 and 6.1.1.4'
S S 0.1246 0.1234 'International Tables Vol C Tables 4.2.6.8 and 6.1.1.4'
P P 0.1023 0.0942 'International Tables Vol C Tables 4.2.6.8 and 6.1.1.4'

loop_
_geom_angle_atom_site_label_1
_geom_angle_atom_site_label_2
_geom_angle_atom_site_label_3
_geom_angle
_geom_angle_site_symmetry_1
_geom_angle_site_symmetry_3
P1 Au1 S1 177.17(12) . .
P1 Au1 Au2 102.96(8) . .
S1 Au1 Au2 75.78(8) . .
P2 Au2 S2 176.50(11) . .
P2 Au2 Au1 111.29(8) . .
S2 Au2 Au1 72.19(8) . .
P3 Au3 S3 176.87(12) . .
P3 Au3 Au4 110.61(8) . .
S3 Au3 Au4 72.01(9) . .
P4 Au4 S4 178.83(14) . .
P4 Au4 Au3 104.44(8) . .
S4 Au4 Au3 75.62(9) . .
O1 Co1 O3 176.1(4) . .
O1 Co1 N2 95.0(5) . .
O3 Co1 N2 81.7(4) . .
O1 Co1 N1 82.9(5) . .
O3 Co1 N1 95.4(4) . .
N2 Co1 N1 96.5(5) . .
O1 Co1 S2 90.0(4) . .
O3 Co1 S2 91.8(3) . .
N2 Co1 S2 84.3(3) . .
N1 Co1 S2 172.8(4) . .
O1 Co1 S1 92.4(3) . .
O3 Co1 S1 90.9(3) . .
N2 Co1 S1 172.6(4) . .
N1 Co1 S1 83.6(4) . .
S2 Co1 S1 96.56(12) . .
O5 Co2 O7 176.8(4) . .
O5 Co2 N3 81.2(5) . .
O7 Co2 N3 97.0(5) . .
O5 Co2 N4 95.8(4) . .
O7 Co2 N4 81.8(4) . .
N3 Co2 N4 96.0(5) . .
O5 Co2 S3 92.5(3) . .
O7 Co2 S3 89.9(3) . .
N3 Co2 S3 83.8(4) . .
N4 Co2 S3 171.6(4) . .
O5 Co2 S4 90.5(3) . .
O7 Co2 S4 91.4(4) . .
N3 Co2 S4 171.6(4) . .
N4 Co2 S4 84.8(4) . .
S3 Co2 S4 96.54(15) . .
C1 S1 Co1 97.6(5) . .
C1 S1 Au1 110.8(5) . .
Co1 S1 Au1 102.20(14) . .
C6 S2 Co1 98.1(4) . .
C6 S2 Au2 107.4(5) . .
Co1 S2 Au2 103.22(13) . .
C37 S3 Co2 97.7(5) . .
C37 S3 Au3 109.2(5) . .
Co2 S3 Au3 104.87(15) . .
C42 S4 Co2 96.6(6) . .
C42 S4 Au4 109.1(5) . .
Co2 S4 Au4 100.63(15) . .
C13 P1 C19 106.2(6) . .
C13 P1 C11 107.3(6) . .
C19 P1 C11 109.1(6) . .
C13 P1 Au1 111.6(4) . .
C19 P1 Au1 112.5(5) . .
C11 P1 Au1 109.9(4) . .
C31 P2 C25 108.0(6) . .
C31 P2 C12 104.8(6) . 2_556
C25 P2 C12 105.3(5) . 2_556
C31 P2 Au2 111.3(5) . .
C25 P2 Au2 111.8(4) . .
C12 P2 Au2 115.0(4) 2_556 .
C55 P3 C47 104.4(7) . .
C55 P3 C49 107.3(6) . .
C47 P3 C49 106.0(6) . .
C55 P3 Au3 112.4(5) . .
C47 P3 Au3 114.4(5) . .
C49 P3 Au3 111.7(4) . .
C67 P4 C61 104.1(6) . .
C67 P4 C48 105.5(7) . 2
C61 P4 C48 109.0(6) . 2
C67 P4 Au4 114.6(6) . .
C61 P4 Au4 112.7(5) . .
C48 P4 Au4 110.4(5) 2 .
C3 O1 Co1 112.9(12) . .
C8 O3 Co1 112.9(8) . .
C39 O5 Co2 115.1(9) . .
C44 O7 Co2 112.5(10) . .
C2 N1 Co1 99.9(9) . .
C2 N1 H1 111.8 . .
Co1 N1 H1 111.8 . .
C2 N1 H2 111.8 . .
Co1 N1 H2 111.8 . .
H1 N1 H2 109.5 . .
C7 N2 Co1 101.9(7) . .
C7 N2 H3 111.4 . .
Co1 N2 H3 111.4 . .
C7 N2 H4 111.4 . .
Co1 N2 H4 111.4 . .
H3 N2 H4 109.3 . .
C38 N3 Co2 103.8(10) . .
C38 N3 H5 111.0 . .
Co2 N3 H5 111.0 . .
C38 N3 H6 111.0 . .
Co2 N3 H6 111.0 . .
H5 N3 H6 109.0 . .
C43 N4 Co2 102.3(9) . .
C43 N4 H7 111.3 . .
Co2 N4 H7 111.3 . .
C43 N4 H8 111.3 . .
Co2 N4 H8 111.3 . .
H7 N4 H8 109.2 . .
C4 C1 C2 109.6(13) . .
C4 C1 C5 111.7(13) . .
C2 C1 C5 111.1(14) . .
C4 C1 S1 107.0(11) . .
C2 C1 S1 105.2(10) . .
C5 C1 S1 111.9(9) . .
N1 C2 C3 105.8(15) . .
N1 C2 C1 110.2(13) . .
C3 C2 C1 111.7(13) . .
N1 C2 H9 109.7 . .
C3 C2 H9 109.7 . .
C1 C2 H9 109.7 . .
O2 C3 O1 123(2) . .
O2 C3 C2 121.9(19) . .
O1 C3 C2 114.9(15) . .
C1 C4 H10 109.5 . .
C1 C4 H11 109.5 . .
H10 C4 H11 109.5 . .
C1 C4 H12 109.5 . .
H10 C4 H12 109.5 . .
H11 C4 H12 109.5 . .
C1 C5 H13 109.5 . .
C1 C5 H14 109.5 . .
H13 C5 H14 109.5 . .
C1 C5 H15 109.5 . .
H13 C5 H15 109.5 . .
H14 C5 H15 109.5 . .
C10 C6 C9 109.4(13) . .
C10 C6 C7 110.1(11) . .
C9 C6 C7 112.3(12) . .
C10 C6 S2 108.7(11) . .
C9 C6 S2 111.8(9) . .
C7 C6 S2 104.4(9) . .
N2 C7 C8 105.4(10) . .
N2 C7 C6 108.9(11) . .
C8 C7 C6 112.1(11) . .
N2 C7 H16 110.1 . .
C8 C7 H16 110.1 . .
C6 C7 H16 110.1 . .
O4 C8 O3 123.6(13) . .
O4 C8 C7 121.4(12) . .
O3 C8 C7 115.0(11) . .
C6 C9 H17 109.5 . .
C6 C9 H18 109.5 . .
H17 C9 H18 109.5 . .
C6 C9 H19 109.5 . .
H17 C9 H19 109.5 . .
H18 C9 H19 109.5 . .
C6 C10 H20 109.5 . .
C6 C10 H21 109.5 . .
H20 C10 H21 109.5 . .
C6 C10 H22 109.5 . .
H20 C10 H22 109.5 . .
H21 C10 H22 109.5 . .
C12 C11 P1 108.8(8) . .
C12 C11 H23 109.9 . .
P1 C11 H23 109.9 . .
C12 C11 H24 109.9 . .
P1 C11 H24 109.9 . .
H23 C11 H24 108.3 . .
C11 C12 P2 115.1(8) . 2_556
C11 C12 H25 108.5 . .
P2 C12 H25 108.5 2_556 .
C11 C12 H26 108.5 . .
P2 C12 H26 108.5 2_556 .
H25 C12 H26 107.5 . .
C14 C13 C18 118.5(13) . .
C14 C13 P1 121.9(11) . .
C18 C13 P1 119.6(10) . .
C13 C14 C15 120.5(15) . .
C13 C14 H27 119.8 . .
C15 C14 H27 119.8 . .
C16 C15 C14 120.1(15) . .
C16 C15 H28 119.9 . .
C14 C15 H28 119.9 . .
C15 C16 C17 120.6(15) . .
C15 C16 H29 119.7 . .
C17 C16 H29 119.7 . .
C16 C17 C18 118.9(17) . .
C16 C17 H30 120.5 . .
C18 C17 H30 120.5 . .
C13 C18 C17 121.3(16) . .
C13 C18 H31 119.3 . .
C17 C18 H31 119.3 . .
C24 C19 C20 119.3(11) . .
C24 C19 P1 124.1(11) . .
C20 C19 P1 116.5(10) . .
C21 C20 C19 120.7(13) . .
C21 C20 H32 119.6 . .
C19 C20 H32 119.6 . .
C22 C21 C20 118.6(14) . .
C22 C21 H33 120.7 . .
C20 C21 H33 120.7 . .
C21 C22 C23 122.2(14) . .
C21 C22 H34 118.9 . .
C23 C22 H34 118.9 . .
C24 C23 C22 118.2(15) . .
C24 C23 H35 120.9 . .
C22 C23 H35 120.9 . .
C19 C24 C23 121.0(14) . .
C19 C24 H36 119.5 . .
C23 C24 H36 119.5 . .
C30 C25 C26 119.4(12) . .
C30 C25 P2 121.6(9) . .
C26 C25 P2 119.0(10) . .
C25 C26 C27 121.0(15) . .
C25 C26 H37 119.5 . .
C27 C26 H37 119.5 . .
C28 C27 C26 121.1(14) . .
C28 C27 H38 119.5 . .
C26 C27 H38 119.5 . .
C27 C28 C29 118.5(14) . .
C27 C28 H39 120.8 . .
C29 C28 H39 120.8 . .
C28 C29 C30 120.4(16) . .
C28 C29 H40 119.8 . .
C30 C29 H40 119.8 . .
C25 C30 C29 119.5(14) . .
C25 C30 H41 120.2 . .
C29 C30 H41 120.2 . .
C36 C31 C32 123.0(15) . .
C36 C31 P2 118.5(12) . .
C32 C31 P2 118.5(11) . .
C31 C32 C33 115.9(17) . .
C31 C32 H42 122.1 . .
C33 C32 H42 122.1 . .
C34 C33 C32 125(2) . .
C34 C33 H43 117.6 . .
C32 C33 H43 117.6 . .
C33 C34 C35 118(2) . .
C33 C34 H44 120.9 . .
C35 C34 H44 120.9 . .
C34 C35 C36 121(2) . .
C34 C35 H45 119.5 . .
C36 C35 H45 119.5 . .
C31 C36 C35 116.8(17) . .
C31 C36 H46 121.6 . .
C35 C36 H46 121.6 . .
C41 C37 C38 112.5(14) . .
C41 C37 C40 109.1(13) . .
C38 C37 C40 111.6(13) . .
C41 C37 S3 108.2(11) . .
C38 C37 S3 105.4(9) . .
C40 C37 S3 109.9(11) . .
N3 C38 C39 104.9(11) . .
N3 C38 C37 109.2(12) . .
C39 C38 C37 111.5(13) . .
N3 C38 H47 110.4 . .
C39 C38 H47 110.4 . .
C37 C38 H47 110.4 . .
O6 C39 O5 124.3(14) . .
O6 C39 C38 124.1(13) . .
O5 C39 C38 111.5(12) . .
C37 C40 H48 109.5 . .
C37 C40 H49 109.5 . .
H48 C40 H49 109.5 . .
C37 C40 H50 109.5 . .
H48 C40 H50 109.5 . .
H49 C40 H50 109.5 . .
C37 C41 H51 109.5 . .
C37 C41 H52 109.5 . .
H51 C41 H52 109.5 . .
C37 C41 H53 109.5 . .
H51 C41 H53 109.5 . .
H52 C41 H53 109.5 . .
C45 C42 C43 113.1(15) . .
C45 C42 C46 108.0(13) . .
C43 C42 C46 112.1(15) . .
C45 C42 S4 112.5(12) . .
C43 C42 S4 107.3(10) . .
C46 C42 S4 103.6(12) . .
N4 C43 C44 105.4(14) . .
N4 C43 C42 109.8(13) . .
C44 C43 C42 107.9(14) . .
N4 C43 H54 111.2 . .
C44 C43 H54 111.2 . .
C42 C43 H54 111.2 . .
O8 C44 O7 123.2(18) . .
O8 C44 C43 121.4(17) . .
O7 C44 C43 115.4(13) . .
C42 C45 H55 109.5 . .
C42 C45 H56 109.5 . .
H55 C45 H56 109.5 . .
C42 C45 H57 109.5 . .
H55 C45 H57 109.5 . .
H56 C45 H57 109.5 . .
C42 C46 H58 109.5 . .
C42 C46 H59 109.5 . .
H58 C46 H59 109.5 . .
C42 C46 H60 109.5 . .
H58 C46 H60 109.5 . .
H59 C46 H60 109.5 . .
C48 C47 P3 115.2(10) . .
C48 C47 H61 108.5 . .
P3 C47 H61 108.5 . .
C48 C47 H62 108.5 . .
P3 C47 H62 108.5 . .
H61 C47 H62 107.5 . .
C47 C48 P4 109.9(10) . 2
C47 C48 H63 109.7 . .
P4 C48 H63 109.7 2 .
C47 C48 H64 109.7 . .
P4 C48 H64 109.7 2 .
H63 C48 H64 108.2 . .
C50 C49 C54 116.9(13) . .
C50 C49 P3 124.5(10) . .
C54 C49 P3 118.6(11) . .
C49 C50 C51 121.9(14) . .
C49 C50 H65 119.0 . .
C51 C50 H65 119.0 . .
C52 C51 C50 121.3(16) . .
C52 C51 H66 119.3 . .
C50 C51 H66 119.3 . .
C51 C52 C53 116.4(14) . .
C51 C52 H67 121.8 . .
C53 C52 H67 121.8 . .
C54 C53 C52 122.5(14) . .
C54 C53 H68 118.7 . .
C52 C53 H68 118.7 . .
C53 C54 C49 120.7(16) . .
C53 C54 H69 119.6 . .
C49 C54 H69 119.6 . .
C56 C55 C60 122.0(16) . .
C56 C55 P3 118.9(13) . .
C60 C55 P3 119.2(12) . .
C55 C56 C57 119(2) . .
C55 C56 H70 120.4 . .
C57 C56 H70 120.4 . .
C58 C57 C56 120(2) . .
C58 C57 H71 120.1 . .
C56 C57 H71 120.1 . .
C59 C58 C57 120.6(19) . .
C59 C58 H72 119.7 . .
C57 C58 H72 119.7 . .
C58 C59 C60 120.7(18) . .
C58 C59 H73 119.6 . .
C60 C59 H73 119.6 . .
C59 C60 C55 117.6(18) . .
C59 C60 H74 121.2 . .
C55 C60 H74 121.2 . .
C66 C61 C62 120.0(13) . .
C66 C61 P4 117.4(11) . .
C62 C61 P4 122.6(10) . .
C61 C62 C63 118.7(14) . .
C61 C62 H75 120.7 . .
C63 C62 H75 120.7 . .
C62 C63 C64 120.9(18) . .
C62 C63 H76 119.6 . .
C64 C63 H76 119.6 . .
C65 C64 C63 120.0(15) . .
C65 C64 H77 120.0 . .
C63 C64 H77 120.0 . .
C64 C65 C66 119.3(16) . .
C64 C65 H78 120.4 . .
C66 C65 H78 120.4 . .
C61 C66 C65 121.1(16) . .
C61 C66 H79 119.5 . .
C65 C66 H79 119.5 . .
C68 C67 C72 120.5(16) . .
C68 C67 P4 122.2(15) . .
C72 C67 P4 117.2(14) . .
C67 C68 C69 118(2) . .
C67 C68 H80 120.9 . .
C69 C68 H80 120.9 . .
C70 C69 C68 120(2) . .
C70 C69 H81 120.1 . .
C68 C69 H81 120.1 . .
C71 C70 C69 121(2) . .
C71 C70 H82 119.3 . .
C69 C70 H82 119.3 . .
C70 C71 C72 121(3) . .
C70 C71 H83 119.7 . .
C72 C71 H83 119.7 . .
C71 C72 C67 119(2) . .
C71 C72 H84 120.3 . .
C67 C72 H84 120.3 . .
O10A N5A O9A 120.2(17) . .
O10A N5A O11 120.6(17) . .
O9A N5A O11 119.2(17) . .
O14B N5B O12B 120.5(18) . .
O14B N5B O13B 119.9(18) . .
O12B N5B O13B 119.6(18) . .
O13A N6A O12A 120.8(17) . .
O13A N6A O14A 118.9(17) . .
O12A N6A O14A 120.1(17) . .
O15B N6B O16B 122.1(18) . .
O15B N6B O17B 121.0(18) . .
O16B N6B O17B 116.9(17) . .

loop_
_geom_bond_atom_site_label_1
_geom_bond_atom_site_label_2
_geom_bond_distance
_geom_bond_site_symmetry_2
Au1 P1 2.271(3) .
Au1 S1 2.314(3) .
Au1 Au2 3.1323(7) .
Au2 P2 2.257(3) .
Au2 S2 2.325(3) .
Au3 P3 2.255(4) .
Au3 S3 2.317(4) .
Au3 Au4 3.1388(7) .
Au4 P4 2.260(4) .
Au4 S4 2.315(4) .
Co1 O1 1.914(10) .
Co1 O3 1.934(9) .
Co1 N2 1.964(10) .
Co1 N1 1.985(12) .
Co1 S2 2.273(3) .
Co1 S1 2.277(4) .
Co2 O5 1.909(9) .
Co2 O7 1.910(10) .
Co2 N3 1.941(13) .
Co2 N4 1.991(12) .
Co2 S3 2.269(4) .
Co2 S4 2.275(4) .
S1 C1 1.853(12) .
S2 C6 1.872(13) .
S3 C37 1.861(15) .
S4 C42 1.874(15) .
P1 C13 1.794(13) .
P1 C19 1.808(12) .
P1 C11 1.823(11) .
P2 C31 1.817(14) .
P2 C25 1.822(12) .
P2 C12 1.838(11) 2_556
P3 C55 1.792(14) .
P3 C47 1.800(13) .
P3 C49 1.817(12) .
P4 C67 1.799(16) .
P4 C61 1.814(13) .
P4 C48 1.825(14) 2
O1 C3 1.26(2) .
O2 C3 1.253(19) .
O3 C8 1.271(15) .
O4 C8 1.230(14) .
O5 C39 1.296(16) .
O6 C39 1.197(16) .
O7 C44 1.31(2) .
O8 C44 1.242(18) .
N1 C2 1.481(19) .
N1 H1 0.9100 .
N1 H2 0.9100 .
N2 C7 1.479(17) .
N2 H3 0.9100 .
N2 H4 0.9100 .
N3 C38 1.452(18) .
N3 H5 0.9100 .
N3 H6 0.9100 .
N4 C43 1.467(19) .
N4 H7 0.9100 .
N4 H8 0.9100 .
C1 C4 1.49(2) .
C1 C2 1.53(2) .
C1 C5 1.53(2) .
C2 C3 1.51(3) .
C2 H9 1.0000 .
C4 H10 0.9800 .
C4 H11 0.9800 .
C4 H12 0.9800 .
C5 H13 0.9800 .
C5 H14 0.9800 .
C5 H15 0.9800 .
C6 C10 1.503(19) .
C6 C9 1.51(2) .
C6 C7 1.559(17) .
C7 C8 1.499(18) .
C7 H16 1.0000 .
C9 H17 0.9800 .
C9 H18 0.9800 .
C9 H19 0.9800 .
C10 H20 0.9800 .
C10 H21 0.9800 .
C10 H22 0.9800 .
C11 C12 1.481(16) .
C11 H23 0.9900 .
C11 H24 0.9900 .
C12 P2 1.838(11) 2_556
C12 H25 0.9900 .
C12 H26 0.9900 .
C13 C14 1.344(19) .
C13 C18 1.39(2) .
C14 C15 1.41(2) .
C14 H27 0.9500 .
C15 C16 1.35(2) .
C15 H28 0.9500 .
C16 C17 1.36(2) .
C16 H29 0.9500 .
C17 C18 1.39(2) .
C17 H30 0.9500 .
C18 H31 0.9500 .
C19 C24 1.362(19) .
C19 C20 1.407(18) .
C20 C21 1.377(19) .
C20 H32 0.9500 .
C21 C22 1.36(2) .
C21 H33 0.9500 .
C22 C23 1.40(2) .
C22 H34 0.9500 .
C23 C24 1.384(19) .
C23 H35 0.9500 .
C24 H36 0.9500 .
C25 C30 1.344(19) .
C25 C26 1.353(18) .
C26 C27 1.40(2) .
C26 H37 0.9500 .
C27 C28 1.34(2) .
C27 H38 0.9500 .
C28 C29 1.37(2) .
C28 H39 0.9500 .
C29 C30 1.43(2) .
C29 H40 0.9500 .
C30 H41 0.9500 .
C31 C36 1.36(2) .
C31 C32 1.392(19) .
C32 C33 1.40(2) .
C32 H42 0.9500 .
C33 C34 1.31(3) .
C33 H43 0.9500 .
C34 C35 1.38(3) .
C34 H44 0.9500 .
C35 C36 1.44(3) .
C35 H45 0.9500 .
C36 H46 0.9500 .
C37 C41 1.49(2) .
C37 C38 1.54(2) .
C37 C40 1.54(2) .
C38 C39 1.54(2) .
C38 H47 1.0000 .
C40 H48 0.9800 .
C40 H49 0.9800 .
C40 H50 0.9800 .
C41 H51 0.9800 .
C41 H52 0.9800 .
C41 H53 0.9800 .
C42 C45 1.51(2) .
C42 C43 1.54(3) .
C42 C46 1.60(2) .
C43 C44 1.50(2) .
C43 H54 1.0000 .
C45 H55 0.9800 .
C45 H56 0.9800 .
C45 H57 0.9800 .
C46 H58 0.9800 .
C46 H59 0.9800 .
C46 H60 0.9800 .
C47 C48 1.506(17) .
C47 H61 0.9900 .
C47 H62 0.9900 .
C48 P4 1.825(14) 2
C48 H63 0.9900 .
C48 H64 0.9900 .
C49 C50 1.35(2) .
C49 C54 1.363(18) .
C50 C51 1.40(2) .
C50 H65 0.9500 .
C51 C52 1.31(2) .
C51 H66 0.9500 .
C52 C53 1.40(2) .
C52 H67 0.9500 .
C53 C54 1.34(2) .
C53 H68 0.9500 .
C54 H69 0.9500 .
C55 C56 1.30(2) .
C55 C60 1.41(2) .
C56 C57 1.43(3) .
C56 H70 0.9500 .
C57 C58 1.36(3) .
C57 H71 0.9500 .
C58 C59 1.33(3) .
C58 H72 0.9500 .
C59 C60 1.40(2) .
C59 H73 0.9500 .
C60 H74 0.9500 .
C61 C66 1.368(19) .
C61 C62 1.38(2) .
C62 C63 1.38(2) .
C62 H75 0.9500 .
C63 C64 1.38(3) .
C63 H76 0.9500 .
C64 C65 1.36(3) .
C64 H77 0.9500 .
C65 C66 1.379(19) .
C65 H78 0.9500 .
C66 H79 0.9500 .
C67 C68 1.37(2) .
C67 C72 1.40(2) .
C68 C69 1.41(3) .
C68 H80 0.9500 .
C69 C70 1.39(4) .
C69 H81 0.9500 .
C70 C71 1.31(4) .
C70 H82 0.9500 .
C71 C72 1.39(3) .
C71 H83 0.9500 .
C72 H84 0.9500 .
N5A O10A 1.214(19) .
N5A O9A 1.224(19) .
N5A O11 1.244(19) .
N5B O14B 1.17(2) .
N5B O12B 1.17(2) .
N5B O13B 1.17(2) .
N6A O13A 1.215(19) .
N6A O12A 1.229(19) .
N6A O14A 1.256(19) .
N6B O15B 1.15(2) .
N6B O16B 1.20(2) .
N6B O17B 1.21(2) .

loop_
_geom_hbond_atom_site_label_D
_geom_hbond_atom_site_label_H
_geom_hbond_atom_site_label_A
_geom_hbond_distance_DH
_geom_hbond_distance_HA
_geom_hbond_distance_DA
_geom_hbond_angle_DHA
_geom_hbond_site_symmetry_A
N1 H1 N5B 0.91 2.16 3.02(4) 155.8 .
N1 H1 O13B 0.91 2.47 3.21(6) 137.8 .
N1 H1 O14B 0.91 2.08 2.98(6) 170.1 .
N1 H2 O13A 0.91 2.12 2.93(5) 148.5 .
N2 H3 O4 0.91 2.16 2.929(15) 141.5 2_666
N2 H3 N5B 0.91 2.58 3.15(4) 121.7 .
N2 H4 O29A 0.91 2.52 3.34(3) 149.6 2_666
N3 H5 O21 0.91 2.02 2.846(19) 149.6 2_565
N3 H6 O24 0.91 2.22 3.07(2) 153.5 2_565
N4 H7 O11 0.91 2.15 2.94(3) 145.0 1_454
N4 H8 O6 0.91 2.20 3.010(16) 148.6 2_565
C4 H11 O27 0.98 2.58 3.52(4) 159.3 .
C9 H18 O13A 0.98 2.42 3.30(5) 149.0 2_666
C20 H32 S2 0.95 3.01 3.741(13) 134.5 .
C45 H56 O8 0.98 2.59 3.12(3) 114.2 .
C46 H58 O6 0.98 2.51 3.35(2) 143.1 2_565
C68 H80 O16B 0.95 2.42 3.25(6) 144.8 2

loop_
_geom_torsion_atom_site_label_1
_geom_torsion_atom_site_label_2
_geom_torsion_atom_site_label_3
_geom_torsion_atom_site_label_4
_geom_torsion
_geom_torsion_site_symmetry_1
_geom_torsion_site_symmetry_4
Co1 S1 C1 C4 113.3(10) . .
Au1 S1 C1 C4 -140.5(9) . .
Co1 S1 C1 C2 -3.2(11) . .
Au1 S1 C1 C2 103.0(10) . .
Co1 S1 C1 C5 -124.0(12) . .
Au1 S1 C1 C5 -17.8(13) . .
Co1 N1 C2 C3 48.2(12) . .
Co1 N1 C2 C1 -72.7(13) . .
C4 C1 C2 N1 -67.7(16) . .
C5 C1 C2 N1 168.3(13) . .
S1 C1 C2 N1 47.1(15) . .
C4 C1 C2 C3 175.0(13) . .
C5 C1 C2 C3 51.0(17) . .
S1 C1 C2 C3 -70.3(15) . .
Co1 O1 C3 O2 179.4(13) . .
Co1 O1 C3 C2 0.7(17) . .
N1 C2 C3 O2 146.1(15) . .
C1 C2 C3 O2 -93.9(18) . .
N1 C2 C3 O1 -35.1(18) . .
C1 C2 C3 O1 84.8(17) . .
Co1 S2 C6 C10 111.4(9) . .
Au2 S2 C6 C10 -142.0(9) . .
Co1 S2 C6 C9 -127.8(10) . .
Au2 S2 C6 C9 -21.1(11) . .
Co1 S2 C6 C7 -6.1(9) . .
Au2 S2 C6 C7 100.5(9) . .
Co1 N2 C7 C8 48.0(10) . .
Co1 N2 C7 C6 -72.4(10) . .
C10 C6 C7 N2 -68.5(14) . .
C9 C6 C7 N2 169.4(10) . .
S2 C6 C7 N2 48.0(11) . .
C10 C6 C7 C8 175.3(12) . .
C9 C6 C7 C8 53.1(14) . .
S2 C6 C7 C8 -68.2(12) . .
Co1 O3 C8 O4 176.4(10) . .
Co1 O3 C8 C7 -1.0(13) . .
N2 C7 C8 O4 149.7(11) . .
C6 C7 C8 O4 -91.9(14) . .
N2 C7 C8 O3 -32.8(14) . .
C6 C7 C8 O3 85.6(13) . .
C13 P1 C11 C12 73.4(10) . .
C19 P1 C11 C12 -171.9(9) . .
Au1 P1 C11 C12 -48.1(9) . .
P1 C11 C12 P2 -171.1(6) . 2_556
C19 P1 C13 C14 101.9(12) . .
C11 P1 C13 C14 -141.5(11) . .
Au1 P1 C13 C14 -21.0(12) . .
C19 P1 C13 C18 -75.4(12) . .
C11 P1 C13 C18 41.2(12) . .
Au1 P1 C13 C18 161.7(9) . .
C18 C13 C14 C15 1(2) . .
P1 C13 C14 C15 -176.6(10) . .
C13 C14 C15 C16 -1(2) . .
C14 C15 C16 C17 0(2) . .
C15 C16 C17 C18 3(2) . .
C14 C13 C18 C17 2(2) . .
P1 C13 C18 C17 179.0(11) . .
C16 C17 C18 C13 -3(2) . .
C13 P1 C19 C24 114.8(13) . .
C11 P1 C19 C24 -0.6(15) . .
Au1 P1 C19 C24 -122.9(12) . .
C13 P1 C19 C20 -67.7(12) . .
C11 P1 C19 C20 176.9(10) . .
Au1 P1 C19 C20 54.6(11) . .
C24 C19 C20 C21 1(2) . .
P1 C19 C20 C21 -176.5(11) . .
C19 C20 C21 C22 1(2) . .
C20 C21 C22 C23 -2(3) . .
C21 C22 C23 C24 2(3) . .
C20 C19 C24 C23 -1(2) . .
P1 C19 C24 C23 176.2(13) . .
C22 C23 C24 C19 0(3) . .
C31 P2 C25 C30 -106.2(14) . .
C12 P2 C25 C30 5.4(15) 2_556 .
Au2 P2 C25 C30 131.0(13) . .
C31 P2 C25 C26 76.8(13) . .
C12 P2 C25 C26 -171.7(11) 2_556 .
Au2 P2 C25 C26 -46.0(12) . .
C30 C25 C26 C27 2(2) . .
P2 C25 C26 C27 179.4(13) . .
C25 C26 C27 C28 -3(3) . .
C26 C27 C28 C29 2(3) . .
C27 C28 C29 C30 -1(3) . .
C26 C25 C30 C29 0(3) . .
P2 C25 C30 C29 -177.5(14) . .
C28 C29 C30 C25 0(3) . .
C25 P2 C31 C36 63.9(13) . .
C12 P2 C31 C36 -48.1(13) 2_556 .
Au2 P2 C31 C36 -173.0(11) . .
C25 P2 C31 C32 -115.9(12) . .
C12 P2 C31 C32 132.1(12) 2_556 .
Au2 P2 C31 C32 7.2(13) . .
C36 C31 C32 C33 0(3) . .
P2 C31 C32 C33 -179.8(15) . .
C31 C32 C33 C34 -4(4) . .
C32 C33 C34 C35 7(5) . .
C33 C34 C35 C36 -5(5) . .
C32 C31 C36 C35 1(3) . .
P2 C31 C36 C35 -179.0(17) . .
C34 C35 C36 C31 2(4) . .
Co2 S3 C37 C41 115.7(11) . .
Au3 S3 C37 C41 -135.5(10) . .
Co2 S3 C37 C38 -4.8(11) . .
Au3 S3 C37 C38 103.9(10) . .
Co2 S3 C37 C40 -125.2(10) . .
Au3 S3 C37 C40 -16.5(12) . .
Co2 N3 C38 C39 48.8(12) . .
Co2 N3 C38 C37 -70.8(12) . .
C41 C37 C38 N3 -72.2(16) . .
C40 C37 C38 N3 164.8(13) . .
S3 C37 C38 N3 45.5(14) . .
C41 C37 C38 C39 172.4(13) . .
C40 C37 C38 C39 49.3(16) . .
S3 C37 C38 C39 -69.9(13) . .
Co2 O5 C39 O6 178.6(12) . .
Co2 O5 C39 C38 -1.4(15) . .
N3 C38 C39 O6 147.7(15) . .
C37 C38 C39 O6 -94.2(18) . .
N3 C38 C39 O5 -32.2(16) . .
C37 C38 C39 O5 85.8(15) . .
Co2 S4 C42 C45 -128.7(13) . .
Au4 S4 C42 C45 -25.0(15) . .
Co2 S4 C42 C43 -3.7(10) . .
Au4 S4 C42 C43 100.0(10) . .
Co2 S4 C42 C46 115.0(11) . .
Au4 S4 C42 C46 -141.4(10) . .
Co2 N4 C43 C44 47.0(14) . .
Co2 N4 C43 C42 -69.0(12) . .
C45 C42 C43 N4 169.7(12) . .
C46 C42 C43 N4 -67.9(15) . .
S4 C42 C43 N4 45.1(14) . .
C45 C42 C43 C44 55.3(16) . .
C46 C42 C43 C44 177.7(12) . .
S4 C42 C43 C44 -69.3(14) . .
Co2 O7 C44 O8 178.0(15) . .
Co2 O7 C44 C43 -2(2) . .
N4 C43 C44 O8 148.0(18) . .
C42 C43 C44 O8 -95(2) . .
N4 C43 C44 O7 -32(2) . .
C42 C43 C44 O7 85.7(18) . .
C55 P3 C47 C48 -67.7(12) . .
C49 P3 C47 C48 179.2(10) . .
Au3 P3 C47 C48 55.6(12) . .
P3 C47 C48 P4 170.6(7) . 2
C55 P3 C49 C50 -121.3(16) . .
C47 P3 C49 C50 -10.2(16) . .
Au3 P3 C49 C50 115.0(15) . .
C55 P3 C49 C54 58.0(14) . .
C47 P3 C49 C54 169.1(12) . .
Au3 P3 C49 C54 -65.7(13) . .
C54 C49 C50 C51 5(3) . .
P3 C49 C50 C51 -175.3(17) . .
C49 C50 C51 C52 -3(4) . .
C50 C51 C52 C53 -1(3) . .
C51 C52 C53 C54 2(3) . .
C52 C53 C54 C49 0(3) . .
C50 C49 C54 C53 -4(3) . .
P3 C49 C54 C53 177.0(15) . .
C47 P3 C55 C56 122.2(19) . .
C49 P3 C55 C56 -125.6(19) . .
Au3 P3 C55 C56 -2(2) . .
C47 P3 C55 C60 -57.7(14) . .
C49 P3 C55 C60 54.5(14) . .
Au3 P3 C55 C60 177.7(11) . .
C60 C55 C56 C57 -2(4) . .
P3 C55 C56 C57 178(3) . .
C55 C56 C57 C58 1(6) . .
C56 C57 C58 C59 2(6) . .
C57 C58 C59 C60 -5(5) . .
C58 C59 C60 C55 4(3) . .
C56 C55 C60 C59 -1(3) . .
P3 C55 C60 C59 178.9(14) . .
C67 P4 C61 C66 -71.7(13) . .
C48 P4 C61 C66 176.1(11) 2 .
Au4 P4 C61 C66 53.0(12) . .
C67 P4 C61 C62 107.5(14) . .
C48 P4 C61 C62 -4.8(15) 2 .
Au4 P4 C61 C62 -127.8(12) . .
C66 C61 C62 C63 -3(2) . .
P4 C61 C62 C63 177.4(13) . .
C61 C62 C63 C64 3(3) . .
C62 C63 C64 C65 -1(3) . .
C63 C64 C65 C66 0(3) . .
C62 C61 C66 C65 2(2) . .
P4 C61 C66 C65 -178.8(13) . .
C64 C65 C66 C61 0(3) . .
C61 P4 C67 C68 -71.8(14) . .
C48 P4 C67 C68 42.9(14) 2 .
Au4 P4 C67 C68 164.6(11) . .
C61 P4 C67 C72 105.4(12) . .
C48 P4 C67 C72 -139.8(12) 2 .
Au4 P4 C67 C72 -18.1(13) . .
C72 C67 C68 C69 -1(2) . .
P4 C67 C68 C69 176.0(13) . .
C67 C68 C69 C70 1(3) . .
C68 C69 C70 C71 0(3) . .
C69 C70 C71 C72 0(3) . .
C70 C71 C72 C67 0(3) . .
C68 C67 C72 C71 1(2) . .
P4 C67 C72 C71 -176.3(13) . .
